data_9001395
loop_
_publ_author_name
'Armbruster, T.'
'Gunter, M. E.'

_publ_section_title
;
 Stepwise dehydration of heulandite-clinoptilolite from Succor Creek, Oregon,
 U.S.A.: A single-crystal X-ray study at 100K
 sample name: dehyd4
;
_journal_name_full 'American Mineralogist'
_journal_page_first 1872
_journal_page_last 1883
_journal_volume 76
_journal_year 1991
_chemical_formula_sum 'Al4.08 Ca0.88 H1.86 K0.26 Na1.2 O37.86 Si13.92'
_chemical_name_mineral Clinoptilolite-Na
_space_group_IT_number 12
_symmetry_space_group_name_Hall '-C 2y'
_symmetry_space_group_name_H-M 'C 1 2/m 1'
_cell_angle_alpha 90
_cell_angle_beta 116.44
_cell_angle_gamma 90
_cell_formula_units_Z 2
_cell_length_a 17.00
_cell_length_b 16.66
_cell_length_c 7.350
_cell_volume 1863.927
_database_code_amcsd 0001433
_exptl_crystal_density_diffrn 2.105
_cod_original_formula_sum 'Na1.2 Ca.88 K.26 (Al4.08 Si13.92) O37.86 H1.86'
_cod_database_code 9001395

loop_
_space_group_symop_operation_xyz
x,y,z
1/2+x,1/2+y,z
x,-y,z
1/2+x,1/2-y,z
-x,y,-z
1/2-x,1/2+y,-z
-x,-y,-z
1/2-x,1/2-y,-z

loop_
_atom_site_label
_atom_site_fract_x
_atom_site_fract_y
_atom_site_fract_z
_atom_site_occupancy
_atom_site_U_iso_or_equiv
_atom_site_type_symbol
_atom_site_attached_hydrogens
Na1* 0.29770 0.00000 0.94000 0.60000 0.05066 Na 0
Ca2* 0.50000 -0.02950 0.50000 0.44000 0.07346 Ca 0
K3* 0.00000 0.00000 0.00000 0.26000 0.05066 K 0
Al1 0.18340 0.15130 0.08520 0.21000 0.02064 Al 0
Si1 0.18340 0.15130 0.08520 0.79000 0.02064 Si 0
Al2 0.32510 0.09140 0.51000 0.39000 0.01938 Al 0
Si2 0.32510 0.09140 0.51000 0.61000 0.01938 Si 0
Al3 0.25710 0.32390 0.24330 0.18000 0.02191 Al 0
Si3 0.25710 0.32390 0.24330 0.82000 0.02191 Si 0
Al4 0.07220 0.25670 0.43320 0.16000 0.01912 Al 0
Si4 0.07220 0.25670 0.43320 0.84000 0.01912 Si 0
Al5 0.00000 0.18640 0.00000 0.16000 0.02001 Al 0
Si5 0.00000 0.18640 0.00000 0.84000 0.02001 Si 0
O1 0.36780 0.00000 0.53900 1.00000 0.02913 O 0
O2 0.29920 0.11100 0.69710 1.00000 0.03293 O 0
O3 0.21100 0.12690 -0.09400 1.00000 0.03420 O 0
O4 0.24030 0.09890 0.28450 1.00000 0.03293 O 0
O5 0.00000 0.22790 0.50000 1.00000 0.05826 O 0
O6 0.07900 0.12870 0.01280 1.00000 0.02786 O 0
O7 0.33890 0.29410 0.45220 1.00000 0.04053 O 0
O8 0.03370 0.24510 0.19150 1.00000 0.04433 O 0
O9 0.19660 0.24720 0.12330 1.00000 0.03040 O 0
O10 0.09250 0.35170 0.47870 1.00000 0.03432 O 0
O-H19 0.08800 0.46800 0.84000 0.37000 0.10005 O 1
O-H20 0.59700 0.50000 0.22700 0.19000 0.05003 O 1

loop_
_cod_changelog_entry_id
_cod_changelog_entry_author
_cod_changelog_entry_date
_cod_changelog_entry_text
1
;cod-tools version 3.8.0
Id: cif_guess_AMCSD_atom_types 9574 2023-05-10 09:00:05Z saulius
;
2023-05-10T18:47:18+03:00
;Derived atom types and hydrogen counts
from atom names that follow the AMCSD naming convention
(Wat == water, O-H == hydroxyl).
;

loop_
_cod_related_entry_id
_cod_related_entry_database
_cod_related_entry_code
1 AMCSD 0001433
